data_4128290
loop_
_publ_author_name
'Neate, Peter G. N.'
'Greenhalgh, Mark D.'
'Brennessel, William W.'
'Thomas, Stephen P.'
'Neidig, Michael L.'

_publ_section_title
;
 Mechanism of the Bis(imino)pyridine-Iron-Catalyzed Hydromagnesiation of
 Styrene Derivatives.
;
_journal_issue 25
_journal_name_full 'Journal of the American Chemical Society'
_journal_page_first 10099
_journal_page_last 10108
_journal_paper_doi 10.1021/jacs.9b04869
_journal_volume 141
_journal_year 2019
_chemical_formula_moiety 'C37 H52 Fe N3, C20 H40 Br0.67 Cl0.33 Mg O5, 2.5(C4 H8 O)'
_chemical_formula_sum 'C67 H112 Br0.67 Cl0.33 Fe Mg N3 O7.5'
_chemical_formula_weight 1224.99
_chemical_name_common neipn01
_space_group_crystal_system monoclinic
_space_group_IT_number 14
_space_group_name_Hall '-P 2yn'
_space_group_name_H-M_alt 'P 1 21/n 1'
_symmetry_space_group_name_Hall '-P 2yn'
_symmetry_space_group_name_H-M 'P 1 21/n 1'
_atom_sites_solution_hydrogens mixed
_atom_sites_solution_primary direct
_atom_sites_solution_secondary difmap
_audit_creation_method SHELXL-2014/7
_cell_angle_alpha 90
_cell_angle_beta 99.122(3)
_cell_angle_gamma 90
_cell_formula_units_Z 4
_cell_length_a 11.4045(18)
_cell_length_b 22.533(4)
_cell_length_c 26.176(4)
_cell_measurement_reflns_used 3719
_cell_measurement_temperature 100.0(5)
_cell_measurement_theta_max 33.18
_cell_measurement_theta_min 2.74
_cell_volume 6641.6(19)
_computing_cell_refinement 'SAINT (Bruker, 2013)'
_computing_data_collection 'APEX3 (Bruker, 2015)'
_computing_data_reduction 'SAINT (Bruker, 2013)'
_computing_molecular_graphics 'SHELXTL (Sheldrick, 2014)'
_computing_publication_material 'SHELXTL (Sheldrick, 2014)'
_computing_structure_refinement 'SHELXL-2014/7 (Sheldrick, 2015b)'
_computing_structure_solution 'SHELXT-2014/5 (Sheldrick, 2014)'
_diffrn_ambient_temperature 100.0(5)
_diffrn_measured_fraction_theta_full 0.998
_diffrn_measured_fraction_theta_max 0.996
_diffrn_measurement_device_type 'Bruker SMART APEX II CCD platform'
_diffrn_measurement_method '\w scans'
_diffrn_radiation_type MoK\a
_diffrn_radiation_wavelength 0.71073
_diffrn_reflns_av_R_equivalents 0.0801
_diffrn_reflns_av_unetI/netI 0.0606
_diffrn_reflns_Laue_measured_fraction_full 0.998
_diffrn_reflns_Laue_measured_fraction_max 0.996
_diffrn_reflns_limit_h_max 17
_diffrn_reflns_limit_h_min -17
_diffrn_reflns_limit_k_max 35
_diffrn_reflns_limit_k_min -35
_diffrn_reflns_limit_l_max 40
_diffrn_reflns_limit_l_min -40
_diffrn_reflns_number 149257
_diffrn_reflns_point_group_measured_fraction_full 0.998
_diffrn_reflns_point_group_measured_fraction_max 0.996
_diffrn_reflns_theta_full 33.729
_diffrn_reflns_theta_max 33.762
_diffrn_reflns_theta_min 1.807
_diffrn_source 'fine-focus sealed tube'
_exptl_absorpt_coefficient_mu 0.706
_exptl_absorpt_correction_T_max 0.7467
_exptl_absorpt_correction_T_min 0.5750
_exptl_absorpt_correction_type multi-scan
_exptl_absorpt_process_details 'SADABS (Sheldrick, 2015a)'
_exptl_crystal_colour yellow-brown
_exptl_crystal_density_diffrn 1.225
_exptl_crystal_description block
_exptl_crystal_F_000 2648
_exptl_crystal_size_max 0.48
_exptl_crystal_size_mid 0.16
_exptl_crystal_size_min 0.16
_refine_diff_density_max 0.978
_refine_diff_density_min -0.604
_refine_diff_density_rms 0.071
_refine_ls_extinction_method none
_refine_ls_goodness_of_fit_ref 1.021
_refine_ls_hydrogen_treatment mixed
_refine_ls_matrix_type full
_refine_ls_number_parameters 812
_refine_ls_number_reflns 26483
_refine_ls_number_restraints 82
_refine_ls_restrained_S_all 1.023
_refine_ls_R_factor_all 0.0884
_refine_ls_R_factor_gt 0.0502
_refine_ls_shift/su_max 0.003
_refine_ls_shift/su_mean 0.000
_refine_ls_structure_factor_coef Fsqd
_refine_ls_weighting_details 'w=1/[\s^2^(Fo^2^)+(0.0473P)^2^+2.9327P] where P=(Fo^2^+2Fc^2^)/3'
_refine_ls_weighting_scheme calc
_refine_ls_wR_factor_gt 0.1084
_refine_ls_wR_factor_ref 0.1224
_reflns_Friedel_coverage 0.000
_reflns_number_gt 17987
_reflns_number_total 26483
_reflns_threshold_expression 'I > 2\s(I)'
_cod_data_source_file ja9b04869_si_002.cif
_cod_data_source_block neipn01
_cod_original_cell_volume 6641.8(18)
_cod_original_formula_sum 'C67 H112 Br0.67 Cl0.33 Fe Mg N3 O7.50'
_cod_database_code 4128290
_shelx_shelxl_version_number 2014/7
_shelx_space_group_comment
; 
The symmetry employed for this shelxl refinement is uniquely defined 
by the following loop, which should always be used as a source of 
symmetry information in preference to the above space-group names. 
They are only intended as comments. 
;
_shelx_estimated_absorpt_t_min 0.728
_shelx_estimated_absorpt_t_max 0.895

loop_
_space_group_symop_operation_xyz
'x, y, z'
'-x+1/2, y+1/2, -z+1/2'
'-x, -y, -z'
'x-1/2, -y-1/2, z-1/2'

loop_
_atom_site_label
_atom_site_type_symbol
_atom_site_fract_x
_atom_site_fract_y
_atom_site_fract_z
_atom_site_U_iso_or_equiv
_atom_site_adp_type
_atom_site_occupancy
_atom_site_site_symmetry_order
_atom_site_calc_flag
_atom_site_refinement_flags_posn
_atom_site_refinement_flags_adp
_atom_site_refinement_flags_occupancy
_atom_site_disorder_assembly
_atom_site_disorder_group
Fe1 Fe 0.01107(2) 0.73824(2) 0.69151(2) 0.01380(5) Uani 1 1 d . . . . .
N1 N 0.02362(11) 0.75196(5) 0.62315(5) 0.0156(2) Uani 1 1 d . . . . .
N2 N 0.09173(10) 0.81422(5) 0.69795(5) 0.0146(2) Uani 1 1 d . . . . .
N3 N -0.03209(11) 0.66081(5) 0.66288(5) 0.0158(2) Uani 1 1 d . . . . .
C1 C 0.09322(14) 0.70667(7) 0.76158(6) 0.0185(3) Uani 1 1 d . . . . .
H1A H 0.1606(17) 0.7293(8) 0.7741(7) 0.019(5) Uiso 1 1 d . . . . .
H1B H 0.1086(16) 0.6649(8) 0.7618(7) 0.018(4) Uiso 1 1 d . . . . .
C2 C -0.02037(15) 0.72820(7) 0.76609(6) 0.0204(3) Uani 1 1 d . . . . .
H2A H -0.0271(18) 0.7662(9) 0.7818(8) 0.028(5) Uiso 1 1 d . . . . .
H2B H -0.0868(19) 0.7018(9) 0.7672(8) 0.030(5) Uiso 1 1 d . . . . .
C3 C -0.15962(13) 0.77223(7) 0.67169(6) 0.0201(3) Uani 1 1 d . . . . .
H3A H -0.1498 0.8126 0.6580 0.024 Uiso 1 1 calc R U . . .
H3B H -0.1979 0.7482 0.6420 0.024 Uiso 1 1 calc R U . . .
C4 C -0.25143(14) 0.77805(8) 0.70793(7) 0.0246(3) Uani 1 1 d . . . . .
H4A H -0.3216 0.7988 0.6901 0.037 Uiso 1 1 calc R U . . .
H4B H -0.2173 0.8006 0.7387 0.037 Uiso 1 1 calc R U . . .
H4C H -0.2744 0.7385 0.7183 0.037 Uiso 1 1 calc R U . . .
C21 C 0.05750(13) 0.80768(6) 0.60867(6) 0.0161(3) Uani 1 1 d . . . . .
C22 C 0.04943(13) 0.82225(7) 0.55616(6) 0.0192(3) Uani 1 1 d . . . . .
H22 H 0.0756 0.8599 0.5461 0.023 Uiso 1 1 calc R U . . .
C23 C 0.00254(14) 0.78077(7) 0.51892(6) 0.0212(3) Uani 1 1 d . . . . .
H23 H -0.0033 0.7903 0.4833 0.025 Uiso 1 1 calc R U . . .
C24 C -0.03606(14) 0.72522(7) 0.53348(6) 0.0205(3) Uani 1 1 d . . . . .
H24 H -0.0690 0.6973 0.5080 0.025 Uiso 1 1 calc R U . . .
C25 C -0.02540(13) 0.71129(6) 0.58641(6) 0.0169(3) Uani 1 1 d . . . . .
C26 C 0.10051(13) 0.84223(6) 0.65249(6) 0.0163(3) Uani 1 1 d . . . . .
C27 C 0.15481(14) 0.90234(7) 0.64709(6) 0.0213(3) Uani 1 1 d . . . . .
H27A H 0.1907 0.9169 0.6813 0.032 Uiso 1 1 calc R U . . .
H27B H 0.0931 0.9301 0.6316 0.032 Uiso 1 1 calc R U . . .
H27C H 0.2160 0.8992 0.6248 0.032 Uiso 1 1 calc R U . . .
C28 C -0.05448(13) 0.65842(6) 0.61023(6) 0.0179(3) Uani 1 1 d . . . . .
C29 C -0.10139(16) 0.60496(7) 0.57882(7) 0.0253(3) Uani 1 1 d . . . . .
H29A H -0.1011 0.5705 0.6017 0.038 Uiso 1 1 calc R U . . .
H29B H -0.0508 0.5968 0.5527 0.038 Uiso 1 1 calc R U . . .
H29C H -0.1827 0.6128 0.5617 0.038 Uiso 1 1 calc R U . . .
C30 C 0.15057(13) 0.84216(6) 0.74430(6) 0.0156(3) Uani 1 1 d . . . . .
C31 C 0.27264(13) 0.83088(6) 0.76085(6) 0.0172(3) Uani 1 1 d . . . . .
C32 C 0.33030(15) 0.85918(7) 0.80513(6) 0.0213(3) Uani 1 1 d . . . . .
H32 H 0.4123 0.8518 0.8164 0.026 Uiso 1 1 calc R U . . .
C33 C 0.27052(15) 0.89777(7) 0.83298(6) 0.0229(3) Uani 1 1 d . . . . .
H33 H 0.3114 0.9169 0.8629 0.027 Uiso 1 1 calc R U . . .
C34 C 0.15102(15) 0.90826(7) 0.81699(6) 0.0222(3) Uani 1 1 d . . . . .
H34 H 0.1102 0.9346 0.8364 0.027 Uiso 1 1 calc R U . . .
C35 C 0.08855(14) 0.88083(6) 0.77274(6) 0.0182(3) Uani 1 1 d . . . . .
C36 C 0.34325(13) 0.79053(7) 0.73025(6) 0.0203(3) Uani 1 1 d . . . . .
H36 H 0.2860 0.7686 0.7040 0.024 Uiso 1 1 calc R U . . .
C37 C 0.42467(16) 0.82780(9) 0.70155(8) 0.0318(4) Uani 1 1 d . . . . .
H37A H 0.3769 0.8565 0.6791 0.048 Uiso 1 1 calc R U . . .
H37B H 0.4665 0.8017 0.6805 0.048 Uiso 1 1 calc R U . . .
H37C H 0.4826 0.8490 0.7267 0.048 Uiso 1 1 calc R U . . .
C38 C 0.41830(17) 0.74500(9) 0.76442(8) 0.0324(4) Uani 1 1 d . . . . .
H38A H 0.3670 0.7218 0.7836 0.049 Uiso 1 1 calc R U . . .
H38B H 0.4787 0.7656 0.7889 0.049 Uiso 1 1 calc R U . . .
H38C H 0.4572 0.7184 0.7427 0.049 Uiso 1 1 calc R U . . .
C39 C -0.04171(14) 0.89447(7) 0.75560(7) 0.0218(3) Uani 1 1 d . . . . .
H39 H -0.0756 0.8626 0.7311 0.026 Uiso 1 1 calc R U . . .
C40 C -0.11163(17) 0.89479(8) 0.80100(8) 0.0302(4) Uani 1 1 d . . . . .
H40A H -0.0974 0.8576 0.8204 0.045 Uiso 1 1 calc R U . . .
H40B H -0.1966 0.8987 0.7878 0.045 Uiso 1 1 calc R U . . .
H40C H -0.0856 0.9283 0.8239 0.045 Uiso 1 1 calc R U . . .
C41 C -0.05918(16) 0.95389(8) 0.72682(7) 0.0289(4) Uani 1 1 d . . . . .
H41A H -0.0188 0.9527 0.6965 0.043 Uiso 1 1 calc R U . . .
H41B H -0.0257 0.9860 0.7499 0.043 Uiso 1 1 calc R U . . .
H41C H -0.1442 0.9610 0.7157 0.043 Uiso 1 1 calc R U . . .
C42 C -0.03034(14) 0.60414(6) 0.68854(6) 0.0174(3) Uani 1 1 d . . . . .
C43 C 0.07760(14) 0.57184(6) 0.69666(6) 0.0185(3) Uani 1 1 d . . . . .
C44 C 0.07834(15) 0.51517(7) 0.71831(6) 0.0225(3) Uani 1 1 d . . . . .
H44 H 0.1504 0.4933 0.7243 0.027 Uiso 1 1 calc R U . . .
C45 C -0.02419(17) 0.49020(7) 0.73127(7) 0.0261(3) Uani 1 1 d . . . . .
H45 H -0.0228 0.4511 0.7448 0.031 Uiso 1 1 calc R U . . .
C46 C -0.12821(16) 0.52255(7) 0.72436(7) 0.0248(3) Uani 1 1 d . . . . .
H46 H -0.1978 0.5055 0.7340 0.030 Uiso 1 1 calc R U . . .
C47 C -0.13354(14) 0.57981(7) 0.70353(6) 0.0203(3) Uani 1 1 d . . . . .
C48 C 0.19063(14) 0.59671(7) 0.68098(7) 0.0222(3) Uani 1 1 d . . . . .
H48 H 0.1794 0.6404 0.6753 0.027 Uiso 1 1 calc R U . . .
C49 C 0.29920(16) 0.58761(9) 0.72300(8) 0.0350(4) Uani 1 1 d . . . . .
H49A H 0.2829 0.6042 0.7558 0.052 Uiso 1 1 calc R U . . .
H49B H 0.3681 0.6078 0.7128 0.052 Uiso 1 1 calc R U . . .
H49C H 0.3160 0.5451 0.7273 0.052 Uiso 1 1 calc R U . . .
C50 C 0.21404(18) 0.56897(8) 0.63027(7) 0.0314(4) Uani 1 1 d . . . . .
H50A H 0.1479 0.5782 0.6027 0.047 Uiso 1 1 calc R U . . .
H50B H 0.2214 0.5258 0.6344 0.047 Uiso 1 1 calc R U . . .
H50C H 0.2878 0.5851 0.6212 0.047 Uiso 1 1 calc R U . . .
C51 C -0.25085(15) 0.61304(7) 0.69686(7) 0.0250(3) Uani 1 1 d . . . . .
H51 H -0.2377 0.6537 0.6836 0.030 Uiso 1 1 calc R U . . .
C52 C -0.29764(16) 0.61925(8) 0.74859(8) 0.0307(4) Uani 1 1 d . . . . .
H52A H -0.2378 0.6391 0.7738 0.046 Uiso 1 1 calc R U . . .
H52B H -0.3141 0.5798 0.7615 0.046 Uiso 1 1 calc R U . . .
H52C H -0.3708 0.6428 0.7434 0.046 Uiso 1 1 calc R U . . .
C53 C -0.34492(17) 0.58199(9) 0.65759(8) 0.0365(4) Uani 1 1 d . . . . .
H53A H -0.3184 0.5809 0.6238 0.055 Uiso 1 1 calc R U . . .
H53B H -0.4200 0.6038 0.6547 0.055 Uiso 1 1 calc R U . . .
H53C H -0.3565 0.5414 0.6692 0.055 Uiso 1 1 calc R U . . .
Mg1 Mg 0.47062(5) 0.83084(2) 0.48145(2) 0.01876(11) Uani 1 1 d . . . . .
Br1 Br 0.32370(2) 0.90728(2) 0.50744(2) 0.02870(7) Uani 0.6709(17) 1 d . . P A 1
Cl1 Cl 0.32370(2) 0.90728(2) 0.50744(2) 0.02870(7) Uani 0.3291(17) 1 d . . P A 5
O1 O 0.59381(10) 0.77105(5) 0.45447(4) 0.0197(2) Uani 1 1 d . . . . .
C54 C 0.63132(15) 0.71358(7) 0.47615(6) 0.0229(3) Uani 1 1 d . . . . .
H54A H 0.5633 0.6918 0.4864 0.027 Uiso 1 1 calc R U . . .
H54B H 0.6935 0.7182 0.5069 0.027 Uiso 1 1 calc R U . . .
C55 C 0.67977(17) 0.68110(8) 0.43341(7) 0.0289(4) Uani 1 1 d . . . . .
H55A H 0.6153 0.6627 0.4087 0.035 Uiso 1 1 calc R U . . .
H55B H 0.7375 0.6501 0.4475 0.035 Uiso 1 1 calc R U . . .
C56 C 0.74013(17) 0.73128(8) 0.40804(7) 0.0289(4) Uani 1 1 d . . . . .
H56A H 0.8201 0.7398 0.4275 0.035 Uiso 1 1 calc R U . . .
H56B H 0.7472 0.7215 0.3718 0.035 Uiso 1 1 calc R U . . .
C57 C 0.65647(15) 0.78316(7) 0.41065(6) 0.0233(3) Uani 1 1 d . . . . .
H57A H 0.7016 0.8208 0.4162 0.028 Uiso 1 1 calc R U . . .
H57B H 0.5993 0.7863 0.3781 0.028 Uiso 1 1 calc R U . . .
O2 O 0.43302(10) 0.76463(5) 0.53274(4) 0.0212(2) Uani 1 1 d . . . . .
C58 C 0.50505(15) 0.74827(9) 0.58187(7) 0.0285(4) Uani 1 1 d . . . . .
H58A H 0.5212 0.7834 0.6047 0.034 Uiso 1 1 calc R U . . .
H58B H 0.5816 0.7308 0.5762 0.034 Uiso 1 1 calc R U . . .
C59 C 0.43130(17) 0.70307(8) 0.60543(7) 0.0306(4) Uani 1 1 d . . . . .
H59A H 0.4519 0.7023 0.6436 0.037 Uiso 1 1 calc R U . . .
H59B H 0.4412 0.6628 0.5916 0.037 Uiso 1 1 calc R U . . .
C60 C 0.30572(16) 0.72639(8) 0.58830(7) 0.0272(3) Uani 1 1 d . . . . .
H60A H 0.2458 0.6948 0.5893 0.033 Uiso 1 1 calc R U . . .
H60B H 0.2878 0.7600 0.6101 0.033 Uiso 1 1 calc R U . . .
C61 C 0.31018(14) 0.74614(8) 0.53343(7) 0.0256(3) Uani 1 1 d . . . . .
H61A H 0.2881 0.7131 0.5089 0.031 Uiso 1 1 calc R U . . .
H61B H 0.2549 0.7796 0.5237 0.031 Uiso 1 1 calc R U . . .
O3 O 0.33733(10) 0.78942(5) 0.42511(4) 0.0235(2) Uani 1 1 d . . . . .
C62 C 0.35245(15) 0.73332(8) 0.39850(7) 0.0260(3) Uani 1 1 d . . . . .
H62A H 0.3737 0.7010 0.4239 0.031 Uiso 1 1 calc R U . . .
H62B H 0.4160 0.7370 0.3769 0.031 Uiso 1 1 calc R U . . .
C63 C 0.23371(17) 0.72059(10) 0.36484(8) 0.0353(4) Uani 1 1 d . . . . .
H63A H 0.2303 0.7377 0.3298 0.042 Uiso 1 1 calc R U . . .
H63B H 0.2182 0.6774 0.3618 0.042 Uiso 1 1 calc R U . . .
C64 C 0.14663(17) 0.75107(10) 0.39442(8) 0.0384(5) Uani 1 1 d . . . . .
H64A H 0.1314 0.7270 0.4243 0.046 Uiso 1 1 calc R U . . .
H64B H 0.0704 0.7596 0.3718 0.046 Uiso 1 1 calc R U . . .
C65 C 0.21328(16) 0.80783(9) 0.41187(8) 0.0338(4) Uani 1 1 d . . . . .
H65A H 0.2038 0.8376 0.3837 0.041 Uiso 1 1 calc R U . . .
H65B H 0.1842 0.8250 0.4423 0.041 Uiso 1 1 calc R U . . .
O4 O 0.51590(11) 0.88904(5) 0.42601(4) 0.0251(2) Uani 0.688(4) 1 d D . P A 1
C66 C 0.4599(4) 0.89144(16) 0.37233(13) 0.0340(8) Uani 0.688(4) 1 d D . P A 1
H66A H 0.3838 0.9134 0.3685 0.041 Uiso 0.688(4) 1 calc R U P A 1
H66B H 0.4451 0.8511 0.3578 0.041 Uiso 0.688(4) 1 calc R U P A 1
C67 C 0.5512(3) 0.92437(13) 0.34618(11) 0.0380(6) Uani 0.688(4) 1 d D . P A 1
H67A H 0.5149 0.9413 0.3125 0.046 Uiso 0.688(4) 1 calc R U P A 1
H67B H 0.6184 0.8983 0.3412 0.046 Uiso 0.688(4) 1 calc R U P A 1
C68 C 0.5905(5) 0.9737(2) 0.3867(2) 0.0340(9) Uani 0.688(4) 1 d D . P A 1
H68A H 0.6735 0.9861 0.3857 0.041 Uiso 0.688(4) 1 calc R U P A 1
H68B H 0.5381 1.0088 0.3804 0.041 Uiso 0.688(4) 1 calc R U P A 1
C69 C 0.5794(8) 0.9447(3) 0.4383(3) 0.0289(13) Uani 0.688(4) 1 d D . P A 1
H69A H 0.6590 0.9371 0.4585 0.035 Uiso 0.688(4) 1 calc R U P A 1
H69B H 0.5348 0.9708 0.4588 0.035 Uiso 0.688(4) 1 calc R U P A 1
O5 O 0.61210(10) 0.86066(5) 0.53753(4) 0.0247(2) Uani 0.515(4) 1 d D . P A 1
C70 C 0.5872(4) 0.9087(2) 0.57390(18) 0.0276(7) Uani 0.515(4) 1 d D . P A 1
H70A H 0.5280 0.8957 0.5954 0.033 Uiso 0.515(4) 1 calc R U P A 1
H70B H 0.5582 0.9452 0.5549 0.033 Uiso 0.515(4) 1 calc R U P A 1
C71 C 0.7080(3) 0.91873(18) 0.60673(16) 0.0292(6) Uani 0.515(4) 1 d D . P A 1
H71A H 0.7219 0.8905 0.6360 0.035 Uiso 0.515(4) 1 calc R U P A 1
H71B H 0.7157 0.9598 0.6203 0.035 Uiso 0.515(4) 1 calc R U P A 1
C72 C 0.7942(12) 0.9073(10) 0.5680(10) 0.0284(9) Uani 0.515(4) 1 d D . P A 1
H72A H 0.7936 0.9404 0.5431 0.034 Uiso 0.515(4) 1 calc R U P A 1
H72B H 0.8763 0.9005 0.5858 0.034 Uiso 0.515(4) 1 calc R U P A 1
C73 C 0.7393(9) 0.8509(8) 0.5420(7) 0.0215(15) Uani 0.515(4) 1 d D . P A 1
H73A H 0.7628 0.8456 0.5075 0.026 Uiso 0.515(4) 1 calc R U P A 1
H73B H 0.7639 0.8155 0.5634 0.026 Uiso 0.515(4) 1 calc R U P A 1
O4' O 0.51590(11) 0.88904(5) 0.42601(4) 0.0251(2) Uani 0.312(4) 1 d D . P A 5
C66' C 0.4311(9) 0.9026(4) 0.3798(3) 0.0340(8) Uani 0.312(4) 1 d D . P A 5
H66C H 0.3573 0.9194 0.3894 0.041 Uiso 0.312(4) 1 calc R U P A 5
H66D H 0.4107 0.8663 0.3590 0.041 Uiso 0.312(4) 1 calc R U P A 5
C67' C 0.4907(7) 0.9475(3) 0.3494(2) 0.0380(6) Uani 0.312(4) 1 d D . P A 5
H67C H 0.4394 0.9827 0.3412 0.046 Uiso 0.312(4) 1 calc R U P A 5
H67D H 0.5068 0.9298 0.3165 0.046 Uiso 0.312(4) 1 calc R U P A 5
C68' C 0.6071(12) 0.9648(6) 0.3837(6) 0.0340(9) Uani 0.312(4) 1 d D . P A 5
H68C H 0.6167 1.0085 0.3849 0.041 Uiso 0.312(4) 1 calc R U P A 5
H68D H 0.6759 0.9470 0.3705 0.041 Uiso 0.312(4) 1 calc R U P A 5
C69' C 0.596(2) 0.9401(9) 0.4372(7) 0.0289(13) Uani 0.312(4) 1 d D . P A 5
H69C H 0.6745 0.9275 0.4558 0.035 Uiso 0.312(4) 1 calc R U P A 5
H69D H 0.5620 0.9701 0.4582 0.035 Uiso 0.312(4) 1 calc R U P A 5
O5' O 0.61210(10) 0.86066(5) 0.53753(4) 0.0247(2) Uani 0.485(4) 1 d D . P A 5
C70' C 0.6108(5) 0.8911(2) 0.58648(19) 0.0276(7) Uani 0.485(4) 1 d D . P A 5
H70C H 0.6338 0.8640 0.6162 0.033 Uiso 0.485(4) 1 calc R U P A 5
H70D H 0.5314 0.9080 0.5884 0.033 Uiso 0.485(4) 1 calc R U P A 5
C71' C 0.7026(4) 0.93993(18) 0.58553(17) 0.0292(6) Uani 0.485(4) 1 d D . P A 5
H71C H 0.7311 0.9554 0.6207 0.035 Uiso 0.485(4) 1 calc R U P A 5
H71D H 0.6705 0.9731 0.5627 0.035 Uiso 0.485(4) 1 calc R U P A 5
C72' C 0.8017(13) 0.9068(11) 0.5637(10) 0.0284(9) Uani 0.485(4) 1 d D . P A 5
H72C H 0.8376 0.9324 0.5396 0.034 Uiso 0.485(4) 1 calc R U P A 5
H72D H 0.8646 0.8937 0.5919 0.034 Uiso 0.485(4) 1 calc R U P A 5
C73' C 0.7398(9) 0.8537(9) 0.5353(8) 0.0215(15) Uani 0.485(4) 1 d D . P A 5
H73C H 0.7537 0.8529 0.4989 0.026 Uiso 0.485(4) 1 calc R U P A 5
H73D H 0.7700 0.8162 0.5523 0.026 Uiso 0.485(4) 1 calc R U P A 5
O6 O 0.86578(16) 0.89608(7) 0.42501(6) 0.0494(4) Uani 1 1 d . . . . .
C74 C 0.9415(2) 0.94479(10) 0.44359(9) 0.0499(6) Uani 1 1 d . . . . .
H74A H 0.9839 0.9363 0.4788 0.060 Uiso 1 1 calc R U . . .
H74B H 0.8941 0.9814 0.4449 0.060 Uiso 1 1 calc R U . . .
C75 C 1.03006(19) 0.95246(9) 0.40593(10) 0.0450(5) Uani 1 1 d . . . . .
H75A H 1.0467 0.9949 0.4005 0.054 Uiso 1 1 calc R U . . .
H75B H 1.1056 0.9316 0.4184 0.054 Uiso 1 1 calc R U . . .
C76 C 0.9651(2) 0.92425(10) 0.35699(9) 0.0410(5) Uani 1 1 d . . . . .
H76A H 0.9113 0.9530 0.3364 0.049 Uiso 1 1 calc R U . . .
H76B H 1.0214 0.9082 0.3353 0.049 Uiso 1 1 calc R U . . .
C77 C 0.89613(19) 0.87513(9) 0.37797(8) 0.0361(4) Uani 1 1 d . . . . .
H77A H 0.8236 0.8657 0.3532 0.043 Uiso 1 1 calc R U . . .
H77B H 0.9453 0.8388 0.3840 0.043 Uiso 1 1 calc R U . . .
O7 O 0.23700(14) 0.60530(7) 0.45823(6) 0.0435(4) Uani 1 1 d . . . . .
C78 C 0.2175(2) 0.56287(10) 0.41768(9) 0.0432(5) Uani 1 1 d . . . . .
H78A H 0.2394 0.5225 0.4308 0.052 Uiso 1 1 calc R U . . .
H78B H 0.2641 0.5727 0.3900 0.052 Uiso 1 1 calc R U . . .
C79 C 0.0855(2) 0.56691(10) 0.39791(8) 0.0427(5) Uani 1 1 d . . . . .
H79A H 0.0688 0.5971 0.3702 0.051 Uiso 1 1 calc R U . . .
H79B H 0.0538 0.5282 0.3842 0.051 Uiso 1 1 calc R U . . .
C80 C 0.0322(2) 0.58458(15) 0.44430(11) 0.0641(8) Uani 1 1 d . . . . .
H80A H -0.0167 0.5521 0.4553 0.077 Uiso 1 1 calc R U . . .
H80B H -0.0177 0.6205 0.4371 0.077 Uiso 1 1 calc R U . . .
C81 C 0.1416(2) 0.59716(12) 0.48601(9) 0.0479(6) Uani 1 1 d . . . . .
H81A H 0.1288 0.6333 0.5060 0.057 Uiso 1 1 calc R U . . .
H81B H 0.1572 0.5633 0.5102 0.057 Uiso 1 1 calc R U . . .
O8 O 0.4822(15) 0.4419(6) 0.4893(7) 0.096(2) Uani 0.279(5) 1 d D U P B -1
C82 C 0.541(2) 0.4938(8) 0.4673(8) 0.059(5) Uani 0.279(5) 1 d D U P B -1
H82A H 0.6261 0.4860 0.4670 0.071 Uiso 0.279(5) 1 calc R U P B -1
H82B H 0.5015 0.5031 0.4317 0.071 Uiso 0.279(5) 1 calc R U P B -1
C83 C 0.524(3) 0.5429(8) 0.5039(10) 0.096(2) Uani 0.279(5) 1 d D U P B -1
H83A H 0.4723 0.5743 0.4860 0.115 Uiso 0.279(5) 1 calc R U P B -1
H83B H 0.6016 0.5608 0.5185 0.115 Uiso 0.279(5) 1 calc R U P B -1
C84 C 0.467(3) 0.5146(11) 0.5457(9) 0.097(6) Uani 0.279(5) 1 d D U P B -1
H84A H 0.5282 0.4981 0.5732 0.116 Uiso 0.279(5) 1 calc R U P B -1
H84B H 0.4191 0.5440 0.5615 0.116 Uiso 0.279(5) 1 calc R U P B -1
C85 C 0.3900(13) 0.4662(6) 0.5196(6) 0.081(3) Uani 0.279(5) 1 d D U P B -1
H85A H 0.3188 0.4817 0.4969 0.097 Uiso 0.279(5) 1 calc R U P B -1
H85B H 0.3665 0.4371 0.5444 0.097 Uiso 0.279(5) 1 calc R U P B -1
O8' O 0.4175(13) 0.4456(6) 0.4798(5) 0.096(2) Uani 0.221(5) 1 d D . P B -5
C82' C 0.533(2) 0.4694(12) 0.4626(11) 0.059(5) Uani 0.221(5) 1 d D . P B -5
H82C H 0.6031 0.4452 0.4770 0.071 Uiso 0.221(5) 1 calc R U P B -5
H82D H 0.5263 0.4711 0.4245 0.071 Uiso 0.221(5) 1 calc R U P B -5
C83' C 0.538(3) 0.5305(10) 0.4862(12) 0.096(2) Uani 0.221(5) 1 d D . P B -5
H83C H 0.4994 0.5602 0.4612 0.115 Uiso 0.221(5) 1 calc R U P B -5
H83D H 0.6214 0.5428 0.4983 0.115 Uiso 0.221(5) 1 calc R U P B -5
C84' C 0.471(4) 0.5227(9) 0.5310(12) 0.097(6) Uani 0.221(5) 1 d D . P B -5
H84C H 0.3892 0.5385 0.5225 0.116 Uiso 0.221(5) 1 calc R U P B -5
H84D H 0.5120 0.5429 0.5624 0.116 Uiso 0.221(5) 1 calc R U P B -5
C85' C 0.4695(17) 0.4560(8) 0.5388(6) 0.081(3) Uani 0.221(5) 1 d D . P B -5
H85C H 0.4151 0.4431 0.5627 0.097 Uiso 0.221(5) 1 calc R U P B -5
H85D H 0.5495 0.4388 0.5493 0.097 Uiso 0.221(5) 1 calc R U P B -5

loop_
_atom_site_aniso_label
_atom_site_aniso_U_11
_atom_site_aniso_U_22
_atom_site_aniso_U_33
_atom_site_aniso_U_23
_atom_site_aniso_U_13
_atom_site_aniso_U_12
Fe1 0.01532(9) 0.01168(9) 0.01414(9) 0.00101(7) 0.00157(7) 0.00062(7)
N1 0.0165(5) 0.0144(5) 0.0160(5) 0.0011(4) 0.0033(4) 0.0007(4)
N2 0.0148(5) 0.0131(5) 0.0160(5) 0.0006(4) 0.0026(4) 0.0016(4)
N3 0.0169(5) 0.0126(5) 0.0171(6) 0.0006(4) 0.0003(4) 0.0006(4)
C1 0.0227(7) 0.0160(6) 0.0156(6) 0.0017(5) -0.0005(5) -0.0008(5)
C2 0.0235(7) 0.0193(7) 0.0190(7) 0.0013(5) 0.0048(6) -0.0014(6)
C3 0.0191(7) 0.0191(7) 0.0218(7) 0.0015(5) 0.0027(6) 0.0018(5)
C4 0.0193(7) 0.0247(8) 0.0305(9) 0.0014(6) 0.0063(6) 0.0015(6)
C21 0.0154(6) 0.0160(6) 0.0176(6) 0.0023(5) 0.0047(5) 0.0024(5)
C22 0.0185(7) 0.0209(7) 0.0191(7) 0.0040(5) 0.0062(6) 0.0033(5)
C23 0.0214(7) 0.0267(8) 0.0159(7) 0.0024(6) 0.0039(6) 0.0044(6)
C24 0.0209(7) 0.0233(7) 0.0167(7) -0.0014(5) 0.0014(6) 0.0031(6)
C25 0.0163(6) 0.0174(6) 0.0167(6) -0.0015(5) 0.0017(5) 0.0022(5)
C26 0.0159(6) 0.0145(6) 0.0192(7) 0.0025(5) 0.0045(5) 0.0016(5)
C27 0.0242(7) 0.0170(7) 0.0232(7) 0.0028(5) 0.0055(6) -0.0023(6)
C28 0.0189(6) 0.0158(6) 0.0181(7) -0.0011(5) 0.0002(5) 0.0007(5)
C29 0.0334(9) 0.0201(7) 0.0212(8) -0.0036(6) 0.0007(7) -0.0039(6)
C30 0.0188(6) 0.0123(6) 0.0160(6) 0.0010(5) 0.0038(5) -0.0024(5)
C31 0.0195(7) 0.0150(6) 0.0171(7) 0.0005(5) 0.0031(5) -0.0021(5)
C32 0.0239(7) 0.0189(7) 0.0198(7) 0.0011(5) 0.0000(6) -0.0040(6)
C33 0.0329(8) 0.0176(7) 0.0178(7) -0.0008(5) 0.0030(6) -0.0076(6)
C34 0.0325(8) 0.0146(6) 0.0216(7) -0.0030(5) 0.0103(6) -0.0039(6)
C35 0.0229(7) 0.0130(6) 0.0203(7) 0.0001(5) 0.0081(6) -0.0034(5)
C36 0.0176(7) 0.0204(7) 0.0221(7) -0.0026(6) 0.0004(6) 0.0008(5)
C37 0.0268(9) 0.0338(9) 0.0380(10) -0.0027(8) 0.0147(8) -0.0002(7)
C38 0.0288(9) 0.0319(9) 0.0354(10) 0.0020(8) 0.0017(7) 0.0090(7)
C39 0.0224(7) 0.0167(7) 0.0282(8) -0.0021(6) 0.0101(6) 0.0005(5)
C40 0.0306(9) 0.0238(8) 0.0403(10) 0.0025(7) 0.0184(8) 0.0027(7)
C41 0.0282(9) 0.0269(8) 0.0331(9) 0.0067(7) 0.0096(7) 0.0062(7)
C42 0.0210(7) 0.0128(6) 0.0176(7) -0.0013(5) 0.0008(5) -0.0002(5)
C43 0.0237(7) 0.0143(6) 0.0167(7) -0.0026(5) 0.0010(6) 0.0015(5)
C44 0.0313(8) 0.0148(6) 0.0208(7) -0.0013(5) 0.0020(6) 0.0062(6)
C45 0.0402(10) 0.0140(7) 0.0245(8) 0.0005(6) 0.0060(7) 0.0006(6)
C46 0.0318(8) 0.0178(7) 0.0254(8) -0.0001(6) 0.0067(7) -0.0041(6)
C47 0.0230(7) 0.0159(6) 0.0216(7) -0.0004(5) 0.0028(6) -0.0023(5)
C48 0.0216(7) 0.0164(7) 0.0283(8) -0.0019(6) 0.0029(6) 0.0035(5)
C49 0.0227(8) 0.0391(10) 0.0411(11) -0.0068(8) -0.0011(8) 0.0069(7)
C50 0.0366(10) 0.0297(9) 0.0311(9) 0.0013(7) 0.0150(8) 0.0007(7)
C51 0.0221(7) 0.0195(7) 0.0337(9) 0.0037(6) 0.0055(7) -0.0015(6)
C52 0.0277(9) 0.0245(8) 0.0428(11) 0.0008(7) 0.0144(8) -0.0022(7)
C53 0.0257(9) 0.0381(10) 0.0430(11) 0.0016(9) -0.0025(8) -0.0016(8)
Mg1 0.0227(3) 0.0175(2) 0.0159(2) -0.00165(19) 0.0027(2) 0.0024(2)
Br1 0.03069(12) 0.02737(12) 0.02815(12) -0.00534(8) 0.00499(8) 0.00690(8)
Cl1 0.03069(12) 0.02737(12) 0.02815(12) -0.00534(8) 0.00499(8) 0.00690(8)
O1 0.0248(5) 0.0169(5) 0.0181(5) 0.0001(4) 0.0055(4) 0.0034(4)
C54 0.0285(8) 0.0182(7) 0.0223(7) 0.0006(6) 0.0052(6) 0.0040(6)
C55 0.0385(10) 0.0211(8) 0.0283(9) -0.0041(6) 0.0089(7) 0.0064(7)
C56 0.0333(9) 0.0293(9) 0.0264(8) -0.0015(7) 0.0117(7) 0.0076(7)
C57 0.0277(8) 0.0232(7) 0.0204(7) -0.0007(6) 0.0078(6) -0.0005(6)
O2 0.0181(5) 0.0277(6) 0.0178(5) 0.0022(4) 0.0024(4) 0.0010(4)
C58 0.0228(8) 0.0432(10) 0.0191(8) 0.0041(7) 0.0020(6) 0.0037(7)
C59 0.0342(9) 0.0319(9) 0.0263(9) 0.0066(7) 0.0069(7) 0.0065(7)
C60 0.0266(8) 0.0297(8) 0.0269(8) 0.0024(7) 0.0097(7) -0.0019(7)
C61 0.0193(7) 0.0324(9) 0.0250(8) 0.0002(7) 0.0035(6) -0.0026(6)
O3 0.0239(6) 0.0241(6) 0.0211(5) -0.0055(4) -0.0009(4) 0.0059(4)
C62 0.0243(8) 0.0271(8) 0.0261(8) -0.0083(6) 0.0028(6) 0.0031(6)
C63 0.0296(9) 0.0432(11) 0.0310(10) -0.0152(8) -0.0023(8) 0.0035(8)
C64 0.0252(9) 0.0518(12) 0.0354(10) -0.0183(9) -0.0037(8) 0.0076(8)
C65 0.0295(9) 0.0387(10) 0.0300(9) -0.0078(8) -0.0052(7) 0.0160(8)
O4 0.0377(7) 0.0186(5) 0.0191(5) 0.0012(4) 0.0050(5) 0.0019(5)
C66 0.053(2) 0.0275(17) 0.0195(14) 0.0034(11) 0.0010(13) 0.0059(13)
C67 0.060(2) 0.0327(14) 0.0222(11) 0.0074(10) 0.0086(12) 0.0081(12)
C68 0.054(2) 0.019(2) 0.0340(13) 0.0027(12) 0.0214(13) 0.0095(14)
C69 0.042(3) 0.0174(15) 0.0287(10) 0.0005(9) 0.0107(13) 0.0008(18)
O5 0.0251(6) 0.0278(6) 0.0215(6) -0.0092(5) 0.0047(5) -0.0032(5)
C70 0.0277(19) 0.033(2) 0.021(2) -0.0089(13) 0.0003(14) 0.0044(14)
C71 0.0306(11) 0.0251(16) 0.0289(17) -0.0092(10) -0.0044(13) 0.0066(12)
C72 0.0248(15) 0.0239(8) 0.035(3) -0.0082(15) -0.0009(10) 0.0012(12)
C73 0.0242(8) 0.0217(14) 0.017(4) -0.001(2) 0.0000(11) 0.0013(7)
O4' 0.0377(7) 0.0186(5) 0.0191(5) 0.0012(4) 0.0050(5) 0.0019(5)
C66' 0.053(2) 0.0275(17) 0.0195(14) 0.0034(11) 0.0010(13) 0.0059(13)
C67' 0.060(2) 0.0327(14) 0.0222(11) 0.0074(10) 0.0086(12) 0.0081(12)
C68' 0.054(2) 0.019(2) 0.0340(13) 0.0027(12) 0.0214(13) 0.0095(14)
C69' 0.042(3) 0.0174(15) 0.0287(10) 0.0005(9) 0.0107(13) 0.0008(18)
O5' 0.0251(6) 0.0278(6) 0.0215(6) -0.0092(5) 0.0047(5) -0.0032(5)
C70' 0.0277(19) 0.033(2) 0.021(2) -0.0089(13) 0.0003(14) 0.0044(14)
C71' 0.0306(11) 0.0251(16) 0.0289(17) -0.0092(10) -0.0044(13) 0.0066(12)
C72' 0.0248(15) 0.0239(8) 0.035(3) -0.0082(15) -0.0009(10) 0.0012(12)
C73' 0.0242(8) 0.0217(14) 0.017(4) -0.001(2) 0.0000(11) 0.0013(7)
O6 0.0654(11) 0.0450(9) 0.0393(9) -0.0053(7) 0.0127(8) -0.0180(8)
C74 0.0721(17) 0.0352(11) 0.0359(12) 0.0028(9) -0.0113(11) -0.0058(11)
C75 0.0374(11) 0.0283(10) 0.0618(15) 0.0066(9) -0.0155(10) -0.0044(8)
C76 0.0411(11) 0.0378(11) 0.0438(12) 0.0043(9) 0.0057(9) -0.0114(9)
C77 0.0383(10) 0.0274(9) 0.0437(11) -0.0013(8) 0.0096(9) -0.0034(8)
O7 0.0388(8) 0.0426(8) 0.0487(9) -0.0099(7) 0.0058(7) -0.0046(6)
C78 0.0486(13) 0.0426(12) 0.0393(12) -0.0022(9) 0.0095(10) 0.0090(10)
C79 0.0516(13) 0.0406(11) 0.0319(10) -0.0061(9) -0.0054(9) 0.0094(10)
C80 0.0410(13) 0.100(2) 0.0517(15) -0.0240(15) 0.0097(11) -0.0144(14)
C81 0.0569(14) 0.0568(15) 0.0306(11) -0.0110(10) 0.0091(10) -0.0041(11)
O8 0.089(5) 0.072(5) 0.113(6) 0.011(4) -0.029(5) -0.004(5)
C82 0.049(6) 0.082(13) 0.041(6) -0.003(8) -0.015(5) 0.014(8)
C83 0.089(5) 0.072(5) 0.113(6) 0.011(4) -0.029(5) -0.004(5)
C84 0.118(12) 0.119(12) 0.054(12) -0.033(9) 0.013(10) 0.000(10)
C85 0.074(7) 0.078(7) 0.093(8) 0.013(6) 0.025(7) -0.018(6)
O8' 0.089(5) 0.072(5) 0.113(6) 0.011(4) -0.029(5) -0.004(5)
C82' 0.049(6) 0.082(13) 0.041(6) -0.003(8) -0.015(5) 0.014(8)
C83' 0.089(5) 0.072(5) 0.113(6) 0.011(4) -0.029(5) -0.004(5)
C84' 0.118(12) 0.119(12) 0.054(12) -0.033(9) 0.013(10) 0.000(10)
C85' 0.074(7) 0.078(7) 0.093(8) 0.013(6) 0.025(7) -0.018(6)

loop_
_atom_type_symbol
_atom_type_description
_atom_type_scat_dispersion_real
_atom_type_scat_dispersion_imag
_atom_type_scat_source
C C 0.0033 0.0016 'International Tables Vol C Tables 4.2.6.8 and 6.1.1.4'
H H 0.0000 0.0000 'International Tables Vol C Tables 4.2.6.8 and 6.1.1.4'
N N 0.0061 0.0033 'International Tables Vol C Tables 4.2.6.8 and 6.1.1.4'
O O 0.0106 0.0060 'International Tables Vol C Tables 4.2.6.8 and 6.1.1.4'
Mg Mg 0.0486 0.0363 'International Tables Vol C Tables 4.2.6.8 and 6.1.1.4'
Fe Fe 0.3463 0.8444 'International Tables Vol C Tables 4.2.6.8 and 6.1.1.4'
Br Br -0.2901 2.4595 'International Tables Vol C Tables 4.2.6.8 and 6.1.1.4'
Cl Cl 0.1484 0.1585 'International Tables Vol C Tables 4.2.6.8 and 6.1.1.4'

loop_
_geom_angle_atom_site_label_1
_geom_angle_atom_site_label_2
_geom_angle_atom_site_label_3
_geom_angle
N1 Fe1 N3 80.17(5)
N1 Fe1 N2 80.07(5)
N3 Fe1 N2 156.91(5)
N1 Fe1 C1 146.27(6)
N3 Fe1 C1 94.92(6)
N2 Fe1 C1 94.89(6)
N1 Fe1 C2 173.59(6)
N3 Fe1 C2 101.37(6)
N2 Fe1 C2 99.59(6)
C1 Fe1 C2 40.07(6)
N1 Fe1 C3 84.82(6)
N3 Fe1 C3 93.73(6)
N2 Fe1 C3 96.26(6)
C1 Fe1 C3 128.90(6)
C2 Fe1 C3 88.86(6)
C25 N1 C21 120.74(12)
C25 N1 Fe1 118.65(10)
C21 N1 Fe1 119.07(10)
C26 N2 C30 116.42(12)
C26 N2 Fe1 115.60(10)
C30 N2 Fe1 127.80(9)
C28 N3 C42 115.01(12)
C28 N3 Fe1 115.06(10)
C42 N3 Fe1 129.47(10)
C2 C1 Fe1 70.06(9)
C2 C1 H1A 119.8(11)
Fe1 C1 H1A 111.0(12)
C2 C1 H1B 120.6(11)
Fe1 C1 H1B 113.8(11)
H1A C1 H1B 113.2(16)
C1 C2 Fe1 69.87(9)
C1 C2 H2A 118.8(12)
Fe1 C2 H2A 110.4(12)
C1 C2 H2B 121.8(12)
Fe1 C2 H2B 110.7(12)
H2A C2 H2B 114.9(17)
C4 C3 Fe1 125.73(11)
C4 C3 H3A 105.9
Fe1 C3 H3A 105.9
C4 C3 H3B 105.9
Fe1 C3 H3B 105.9
H3A C3 H3B 106.2
C3 C4 H4A 109.5
C3 C4 H4B 109.5
H4A C4 H4B 109.5
C3 C4 H4C 109.5
H4A C4 H4C 109.5
H4B C4 H4C 109.5
N1 C21 C22 120.21(13)
N1 C21 C26 110.77(12)
C22 C21 C26 128.99(14)
C23 C22 C21 119.11(14)
C23 C22 H22 120.4
C21 C22 H22 120.4
C22 C23 C24 120.77(14)
C22 C23 H23 119.6
C24 C23 H23 119.6
C23 C24 C25 119.06(14)
C23 C24 H24 120.5
C25 C24 H24 120.5
N1 C25 C24 120.00(13)
N1 C25 C28 110.53(13)
C24 C25 C28 129.42(14)
N2 C26 C21 112.97(12)
N2 C26 C27 125.89(13)
C21 C26 C27 121.08(13)
C26 C27 H27A 109.5
C26 C27 H27B 109.5
H27A C27 H27B 109.5
C26 C27 H27C 109.5
H27A C27 H27C 109.5
H27B C27 H27C 109.5
N3 C28 C25 113.26(13)
N3 C28 C29 125.22(13)
C25 C28 C29 121.49(14)
C28 C29 H29A 109.5
C28 C29 H29B 109.5
H29A C29 H29B 109.5
C28 C29 H29C 109.5
H29A C29 H29C 109.5
H29B C29 H29C 109.5
C35 C30 C31 120.15(14)
C35 C30 N2 120.79(13)
C31 C30 N2 119.06(12)
C32 C31 C30 118.99(14)
C32 C31 C36 119.43(14)
C30 C31 C36 121.54(13)
C33 C32 C31 121.30(15)
C33 C32 H32 119.3
C31 C32 H32 119.3
C34 C33 C32 119.57(15)
C34 C33 H33 120.2
C32 C33 H33 120.2
C33 C34 C35 121.47(14)
C33 C34 H34 119.3
C35 C34 H34 119.3
C34 C35 C30 118.51(15)
C34 C35 C39 120.07(14)
C30 C35 C39 121.40(14)
C31 C36 C38 112.71(14)
C31 C36 C37 110.02(13)
C38 C36 C37 109.10(14)
C31 C36 H36 108.3
C38 C36 H36 108.3
C37 C36 H36 108.3
C36 C37 H37A 109.5
C36 C37 H37B 109.5
H37A C37 H37B 109.5
C36 C37 H37C 109.5
H37A C37 H37C 109.5
H37B C37 H37C 109.5
C36 C38 H38A 109.5
C36 C38 H38B 109.5
H38A C38 H38B 109.5
C36 C38 H38C 109.5
H38A C38 H38C 109.5
H38B C38 H38C 109.5
C35 C39 C40 112.22(15)
C35 C39 C41 111.58(13)
C40 C39 C41 109.49(13)
C35 C39 H39 107.8
C40 C39 H39 107.8
C41 C39 H39 107.8
C39 C40 H40A 109.5
C39 C40 H40B 109.5
H40A C40 H40B 109.5
C39 C40 H40C 109.5
H40A C40 H40C 109.5
H40B C40 H40C 109.5
C39 C41 H41A 109.5
C39 C41 H41B 109.5
H41A C41 H41B 109.5
C39 C41 H41C 109.5
H41A C41 H41C 109.5
H41B C41 H41C 109.5
C47 C42 C43 120.16(13)
C47 C42 N3 121.59(13)
C43 C42 N3 118.20(13)
C44 C43 C42 118.68(14)
C44 C43 C48 119.71(14)
C42 C43 C48 121.59(13)
C45 C44 C43 121.26(15)
C45 C44 H44 119.4
C43 C44 H44 119.4
C46 C45 C44 119.62(15)
C46 C45 H45 120.2
C44 C45 H45 120.2
C45 C46 C47 121.47(16)
C45 C46 H46 119.3
C47 C46 H46 119.3
C46 C47 C42 118.74(15)
C46 C47 C51 118.87(14)
C42 C47 C51 122.37(13)
C43 C48 C50 110.86(14)
C43 C48 C49 112.31(15)
C50 C48 C49 109.63(14)
C43 C48 H48 108.0
C50 C48 H48 108.0
C49 C48 H48 108.0
C48 C49 H49A 109.5
C48 C49 H49B 109.5
H49A C49 H49B 109.5
C48 C49 H49C 109.5
H49A C49 H49C 109.5
H49B C49 H49C 109.5
C48 C50 H50A 109.5
C48 C50 H50B 109.5
H50A C50 H50B 109.5
C48 C50 H50C 109.5
H50A C50 H50C 109.5
H50B C50 H50C 109.5
C47 C51 C53 111.24(14)
C47 C51 C52 111.45(15)
C53 C51 C52 109.17(15)
C47 C51 H51 108.3
C53 C51 H51 108.3
C52 C51 H51 108.3
C51 C52 H52A 109.5
C51 C52 H52B 109.5
H52A C52 H52B 109.5
C51 C52 H52C 109.5
H52A C52 H52C 109.5
H52B C52 H52C 109.5
C51 C53 H53A 109.5
C51 C53 H53B 109.5
H53A C53 H53B 109.5
C51 C53 H53C 109.5
H53A C53 H53C 109.5
H53B C53 H53C 109.5
O4' Mg1 O2 173.58(5)
O4 Mg1 O2 173.58(5)
O4' Mg1 O5' 92.15(5)
O2 Mg1 O5' 89.57(5)
O4 Mg1 O5 92.15(5)
O2 Mg1 O5 89.57(5)
O4' Mg1 O1 85.32(5)
O4 Mg1 O1 85.32(5)
O2 Mg1 O1 88.56(5)
O5' Mg1 O1 87.74(5)
O5 Mg1 O1 87.74(5)
O4' Mg1 O3 91.26(5)
O4 Mg1 O3 91.26(5)
O2 Mg1 O3 86.35(5)
O5' Mg1 O3 172.62(5)
O5 Mg1 O3 172.62(5)
O1 Mg1 O3 86.01(5)
O4' Mg1 Cl1 90.37(4)
O2 Mg1 Cl1 95.70(4)
O5' Mg1 Cl1 93.50(4)
O1 Mg1 Cl1 175.57(4)
O3 Mg1 Cl1 93.02(4)
O4 Mg1 Br1 90.37(4)
O2 Mg1 Br1 95.70(4)
O5 Mg1 Br1 93.50(4)
O1 Mg1 Br1 175.57(4)
O3 Mg1 Br1 93.02(4)
C54 O1 C57 108.73(11)
C54 O1 Mg1 126.85(9)
C57 O1 Mg1 124.40(9)
O1 C54 C55 105.20(13)
O1 C54 H54A 110.7
C55 C54 H54A 110.7
O1 C54 H54B 110.7
C55 C54 H54B 110.7
H54A C54 H54B 108.8
C54 C55 C56 101.87(13)
C54 C55 H55A 111.4
C56 C55 H55A 111.4
C54 C55 H55B 111.4
C56 C55 H55B 111.4
H55A C55 H55B 109.3
C57 C56 C55 102.75(13)
C57 C56 H56A 111.2
C55 C56 H56A 111.2
C57 C56 H56B 111.2
C55 C56 H56B 111.2
H56A C56 H56B 109.1
O1 C57 C56 106.20(13)
O1 C57 H57A 110.5
C56 C57 H57A 110.5
O1 C57 H57B 110.5
C56 C57 H57B 110.5
H57A C57 H57B 108.7
C58 O2 C61 108.85(12)
C58 O2 Mg1 126.90(10)
C61 O2 Mg1 120.24(10)
O2 C58 C59 104.93(14)
O2 C58 H58A 110.8
C59 C58 H58A 110.8
O2 C58 H58B 110.8
C59 C58 H58B 110.8
H58A C58 H58B 108.8
C58 C59 C60 101.83(14)
C58 C59 H59A 111.4
C60 C59 H59A 111.4
C58 C59 H59B 111.4
C60 C59 H59B 111.4
H59A C59 H59B 109.3
C61 C60 C59 102.09(13)
C61 C60 H60A 111.4
C59 C60 H60A 111.4
C61 C60 H60B 111.4
C59 C60 H60B 111.4
H60A C60 H60B 109.2
O2 C61 C60 105.77(13)
O2 C61 H61A 110.6
C60 C61 H61A 110.6
O2 C61 H61B 110.6
C60 C61 H61B 110.6
H61A C61 H61B 108.7
C65 O3 C62 108.31(12)
C65 O3 Mg1 126.16(10)
C62 O3 Mg1 125.10(10)
O3 C62 C63 106.07(13)
O3 C62 H62A 110.5
C63 C62 H62A 110.5
O3 C62 H62B 110.5
C63 C62 H62B 110.5
H62A C62 H62B 108.7
C64 C63 C62 102.33(14)
C64 C63 H63A 111.3
C62 C63 H63A 111.3
C64 C63 H63B 111.3
C62 C63 H63B 111.3
H63A C63 H63B 109.2
C63 C64 C65 101.40(16)
C63 C64 H64A 111.5
C65 C64 H64A 111.5
C63 C64 H64B 111.5
C65 C64 H64B 111.5
H64A C64 H64B 109.3
O3 C65 C64 104.55(14)
O3 C65 H65A 110.8
C64 C65 H65A 110.8
O3 C65 H65B 110.8
C64 C65 H65B 110.8
H65A C65 H65B 108.9
C66 O4 C69 108.0(3)
C66 O4 Mg1 125.43(18)
C69 O4 Mg1 123.9(3)
O4 C66 C67 103.1(3)
O4 C66 H66A 111.2
C67 C66 H66A 111.2
O4 C66 H66B 111.2
C67 C66 H66B 111.2
H66A C66 H66B 109.1
C66 C67 C68 100.7(3)
C66 C67 H67A 111.6
C68 C67 H67A 111.6
C66 C67 H67B 111.6
C68 C67 H67B 111.6
H67A C67 H67B 109.4
C69 C68 C67 104.1(4)
C69 C68 H68A 110.9
C67 C68 H68A 110.9
C69 C68 H68B 110.9
C67 C68 H68B 110.9
H68A C68 H68B 109.0
O4 C69 C68 106.4(5)
O4 C69 H69A 110.5
C68 C69 H69A 110.5
O4 C69 H69B 110.5
C68 C69 H69B 110.5
H69A C69 H69B 108.6
C73 O5 C70 110.2(6)
C73 O5 Mg1 130.6(6)
C70 O5 Mg1 118.10(19)
O5 C70 C71 102.7(3)
O5 C70 H70A 111.2
C71 C70 H70A 111.2
O5 C70 H70B 111.2
C71 C70 H70B 111.2
H70A C70 H70B 109.1
C70 C71 C72 102.6(8)
C70 C71 H71A 111.2
C72 C71 H71A 111.2
C70 C71 H71B 111.2
C72 C71 H71B 111.2
H71A C71 H71B 109.2
C73 C72 C71 100.0(9)
C73 C72 H72A 111.8
C71 C72 H72A 111.8
C73 C72 H72B 111.8
C71 C72 H72B 111.8
H72A C72 H72B 109.5
O5 C73 C72 104.1(9)
O5 C73 H73A 110.9
C72 C73 H73A 110.9
O5 C73 H73B 110.9
C72 C73 H73B 110.9
H73A C73 H73B 109.0
C66' O4' C69' 108.1(9)
C66' O4' Mg1 120.4(4)
C69' O4' Mg1 124.8(7)
O4' C66' C67' 106.4(7)
O4' C66' H66C 110.5
C67' C66' H66C 110.5
O4' C66' H66D 110.5
C67' C66' H66D 110.5
H66C C66' H66D 108.6
C66' C67' C68' 106.4(8)
C66' C67' H67C 110.4
C68' C67' H67C 110.4
C66' C67' H67D 110.4
C68' C67' H67D 110.4
H67C C67' H67D 108.6
C67' C68' C69' 104.8(11)
C67' C68' H68C 110.8
C69' C68' H68C 110.8
C67' C68' H68D 110.8
C69' C68' H68D 110.8
H68C C68' H68D 108.9
O4' C69' C68' 103.9(10)
O4' C69' H69C 111.0
C68' C69' H69C 111.0
O4' C69' H69D 111.0
C68' C69' H69D 111.0
H69C C69' H69D 109.0
C70' O5' C73' 103.5(6)
C70' O5' Mg1 130.5(2)
C73' O5' Mg1 126.1(6)
O5' C70' C71' 102.9(4)
O5' C70' H70C 111.2
C71' C70' H70C 111.2
O5' C70' H70D 111.2
C71' C70' H70D 111.2
H70C C70' H70D 109.1
C70' C71' C72' 101.7(7)
C70' C71' H71C 111.4
C72' C71' H71C 111.4
C70' C71' H71D 111.4
C72' C71' H71D 111.4
H71C C71' H71D 109.3
C73' C72' C71' 104.6(8)
C73' C72' H72C 110.8
C71' C72' H72C 110.8
C73' C72' H72D 110.8
C71' C72' H72D 110.8
H72C C72' H72D 108.9
O5' C73' C72' 106.3(8)
O5' C73' H73C 110.5
C72' C73' H73C 110.5
O5' C73' H73D 110.5
C72' C73' H73D 110.5
H73C C73' H73D 108.7
C77 O6 C74 109.52(17)
O6 C74 C75 106.97(18)
O6 C74 H74A 110.3
C75 C74 H74A 110.3
O6 C74 H74B 110.3
C75 C74 H74B 110.3
H74A C74 H74B 108.6
C76 C75 C74 102.32(17)
C76 C75 H75A 111.3
C74 C75 H75A 111.3
C76 C75 H75B 111.3
C74 C75 H75B 111.3
H75A C75 H75B 109.2
C77 C76 C75 102.31(18)
C77 C76 H76A 111.3
C75 C76 H76A 111.3
C77 C76 H76B 111.3
C75 C76 H76B 111.3
H76A C76 H76B 109.2
O6 C77 C76 106.61(17)
O6 C77 H77A 110.4
C76 C77 H77A 110.4
O6 C77 H77B 110.4
C76 C77 H77B 110.4
H77A C77 H77B 108.6
C81 O7 C78 104.77(17)
O7 C78 C79 104.17(17)
O7 C78 H78A 110.9
C79 C78 H78A 110.9
O7 C78 H78B 110.9
C79 C78 H78B 110.9
H78A C78 H78B 108.9
C80 C79 C78 104.36(19)
C80 C79 H79A 110.9
C78 C79 H79A 110.9
C80 C79 H79B 110.9
C78 C79 H79B 110.9
H79A C79 H79B 108.9
C79 C80 C81 103.7(2)
C79 C80 H80A 111.0
C81 C80 H80A 111.0
C79 C80 H80B 111.0
C81 C80 H80B 111.0
H80A C80 H80B 109.0
O7 C81 C80 105.10(18)
O7 C81 H81A 110.7
C80 C81 H81A 110.7
O7 C81 H81B 110.7
C80 C81 H81B 110.7
H81A C81 H81B 108.8
C82 O8 C85 107.8(12)
C83 C82 O8 102.7(10)
C83 C82 H82A 111.2
O8 C82 H82A 111.2
C83 C82 H82B 111.2
O8 C82 H82B 111.2
H82A C82 H82B 109.1
C82 C83 C84 105.4(11)
C82 C83 H83A 110.7
C84 C83 H83A 110.7
C82 C83 H83B 110.7
C84 C83 H83B 110.7
H83A C83 H83B 108.8
C85 C84 C83 105.5(13)
C85 C84 H84A 110.6
C83 C84 H84A 110.6
C85 C84 H84B 110.6
C83 C84 H84B 110.6
H84A C84 H84B 108.8
C84 C85 O8 95.5(12)
C84 C85 H85A 112.6
O8 C85 H85A 112.6
C84 C85 H85B 112.6
O8 C85 H85B 112.6
H85A C85 H85B 110.1
C82' O8' C85' 91.6(13)
C83' C82' O8' 100.3(13)
C83' C82' H82C 111.7
O8' C82' H82C 111.7
C83' C82' H82D 111.7
O8' C82' H82D 111.7
H82C C82' H82D 109.5
C82' C83' C84' 102.7(11)
C82' C83' H83C 111.2
C84' C83' H83C 111.2
C82' C83' H83D 111.2
C84' C83' H83D 111.2
H83C C83' H83D 109.1
C83' C84' C85' 103.8(13)
C83' C84' H84C 111.0
C85' C84' H84C 111.0
C83' C84' H84D 111.0
C85' C84' H84D 111.0
H84C C84' H84D 109.0
C84' C85' O8' 91.5(14)
C84' C85' H85C 113.4
O8' C85' H85C 113.4
C84' C85' H85D 113.4
O8' C85' H85D 113.4
H85C C85' H85D 110.7

loop_
_geom_bond_atom_site_label_1
_geom_bond_atom_site_label_2
_geom_bond_distance
Fe1 N1 1.8437(13)
Fe1 N3 1.9315(12)
Fe1 N2 1.9381(12)
Fe1 C1 2.0503(15)
Fe1 C2 2.0527(16)
Fe1 C3 2.0796(16)
N1 C25 1.3809(19)
N1 C21 1.3841(18)
N2 C26 1.3647(18)
N2 C30 1.4356(19)
N3 C28 1.3624(19)
N3 C42 1.4415(18)
C1 C2 1.406(2)
C1 H1A 0.937(19)
C1 H1B 0.958(18)
C2 H2A 0.96(2)
C2 H2B 0.97(2)
C3 C4 1.526(2)
C3 H3A 0.9900
C3 H3B 0.9900
C4 H4A 0.9800
C4 H4B 0.9800
C4 H4C 0.9800
C21 C22 1.402(2)
C21 C26 1.409(2)
C22 C23 1.394(2)
C22 H22 0.9500
C23 C24 1.400(2)
C23 H23 0.9500
C24 C25 1.407(2)
C24 H24 0.9500
C25 C28 1.408(2)
C26 C27 1.505(2)
C27 H27A 0.9800
C27 H27B 0.9800
C27 H27C 0.9800
C28 C29 1.508(2)
C29 H29A 0.9800
C29 H29B 0.9800
C29 H29C 0.9800
C30 C35 1.407(2)
C30 C31 1.414(2)
C31 C32 1.393(2)
C31 C36 1.524(2)
C32 C33 1.382(2)
C32 H32 0.9500
C33 C34 1.381(2)
C33 H33 0.9500
C34 C35 1.404(2)
C34 H34 0.9500
C35 C39 1.514(2)
C36 C38 1.531(2)
C36 C37 1.534(2)
C36 H36 1.0000
C37 H37A 0.9800
C37 H37B 0.9800
C37 H37C 0.9800
C38 H38A 0.9800
C38 H38B 0.9800
C38 H38C 0.9800
C39 C40 1.532(2)
C39 C41 1.534(2)
C39 H39 1.0000
C40 H40A 0.9800
C40 H40B 0.9800
C40 H40C 0.9800
C41 H41A 0.9800
C41 H41B 0.9800
C41 H41C 0.9800
C42 C47 1.409(2)
C42 C43 1.417(2)
C43 C44 1.397(2)
C43 C48 1.521(2)
C44 C45 1.387(2)
C44 H44 0.9500
C45 C46 1.380(2)
C45 H45 0.9500
C46 C47 1.398(2)
C46 H46 0.9500
C47 C51 1.519(2)
C48 C50 1.528(2)
C48 C49 1.534(3)
C48 H48 1.0000
C49 H49A 0.9800
C49 H49B 0.9800
C49 H49C 0.9800
C50 H50A 0.9800
C50 H50B 0.9800
C50 H50C 0.9800
C51 C53 1.532(3)
C51 C52 1.539(3)
C51 H51 1.0000
C52 H52A 0.9800
C52 H52B 0.9800
C52 H52C 0.9800
C53 H53A 0.9800
C53 H53B 0.9800
C53 H53C 0.9800
Mg1 O4' 2.0808(13)
Mg1 O4 2.0808(13)
Mg1 O2 2.0964(12)
Mg1 O5' 2.1116(13)
Mg1 O5 2.1116(13)
Mg1 O1 2.1453(12)
Mg1 O3 2.1554(13)
Mg1 Cl1 2.5688(6)
Mg1 Br1 2.5688(6)
O1 C54 1.4508(19)
O1 C57 1.4702(19)
C54 C55 1.513(2)
C54 H54A 0.9900
C54 H54B 0.9900
C55 C56 1.529(3)
C55 H55A 0.9900
C55 H55B 0.9900
C56 C57 1.517(2)
C56 H56A 0.9900
C56 H56B 0.9900
C57 H57A 0.9900
C57 H57B 0.9900
O2 C58 1.459(2)
O2 C61 1.4644(19)
C58 C59 1.513(3)
C58 H58A 0.9900
C58 H58B 0.9900
C59 C60 1.525(3)
C59 H59A 0.9900
C59 H59B 0.9900
C60 C61 1.512(2)
C60 H60A 0.9900
C60 H60B 0.9900
C61 H61A 0.9900
C61 H61B 0.9900
O3 C65 1.462(2)
O3 C62 1.4665(19)
C62 C63 1.521(3)
C62 H62A 0.9900
C62 H62B 0.9900
C63 C64 1.517(3)
C63 H63A 0.9900
C63 H63B 0.9900
C64 C65 1.521(3)
C64 H64A 0.9900
C64 H64B 0.9900
C65 H65A 0.9900
C65 H65B 0.9900
O4 C66 1.449(4)
O4 C69 1.459(6)
C66 C67 1.526(5)
C66 H66A 0.9900
C66 H66B 0.9900
C67 C68 1.553(6)
C67 H67A 0.9900
C67 H67B 0.9900
C68 C69 1.523(6)
C68 H68A 0.9900
C68 H68B 0.9900
C69 H69A 0.9900
C69 H69B 0.9900
O5 C73 1.453(9)
O5 C70 1.498(5)
C70 C71 1.520(6)
C70 H70A 0.9900
C70 H70B 0.9900
C71 C72 1.541(12)
C71 H71A 0.9900
C71 H71B 0.9900
C72 C73 1.529(10)
C72 H72A 0.9900
C72 H72B 0.9900
C73 H73A 0.9900
C73 H73B 0.9900
O4' C66' 1.457(9)
O4' C69' 1.471(13)
C66' C67' 1.513(11)
C66' H66C 0.9900
C66' H66D 0.9900
C67' C68' 1.530(13)
C67' H67C 0.9900
C67' H67D 0.9900
C68' C69' 1.530(13)
C68' H68C 0.9900
C68' H68D 0.9900
C69' H69C 0.9900
C69' H69D 0.9900
O5' C70' 1.456(5)
O5' C73' 1.475(10)
C70' C71' 1.521(7)
C70' H70C 0.9900
C70' H70D 0.9900
C71' C72' 1.538(12)
C71' H71C 0.9900
C71' H71D 0.9900
C72' C73' 1.522(10)
C72' H72C 0.9900
C72' H72D 0.9900
C73' H73C 0.9900
C73' H73D 0.9900
O6 C77 1.412(3)
O6 C74 1.433(3)
C74 C75 1.529(4)
C74 H74A 0.9900
C74 H74B 0.9900
C75 C76 1.514(3)
C75 H75A 0.9900
C75 H75B 0.9900
C76 C77 1.511(3)
C76 H76A 0.9900
C76 H76B 0.9900
C77 H77A 0.9900
C77 H77B 0.9900
O7 C81 1.414(3)
O7 C78 1.420(3)
C78 C79 1.515(3)
C78 H78A 0.9900
C78 H78B 0.9900
C79 C80 1.495(3)
C79 H79A 0.9900
C79 H79B 0.9900
C80 C81 1.548(4)
C80 H80A 0.9900
C80 H80B 0.9900
C81 H81A 0.9900
C81 H81B 0.9900
O8 C82 1.507(15)
O8 C85 1.515(16)
C82 C83 1.496(12)
C82 H82A 0.9900
C82 H82B 0.9900
C83 C84 1.502(14)
C83 H83A 0.9900
C83 H83B 0.9900
C84 C85 1.496(12)
C84 H84A 0.9900
C84 H84B 0.9900
C85 H85A 0.9900
C85 H85B 0.9900
O8' C82' 1.555(16)
O8' C85' 1.584(15)
C82' C83' 1.506(12)
C82' H82C 0.9900
C82' H82D 0.9900
C83' C84' 1.513(15)
C83' H83C 0.9900
C83' H83D 0.9900
C84' C85' 1.516(13)
C84' H84C 0.9900
C84' H84D 0.9900
C85' H85C 0.9900
C85' H85D 0.9900

loop_
_geom_torsion_atom_site_label_1
_geom_torsion_atom_site_label_2
_geom_torsion_atom_site_label_3
_geom_torsion_atom_site_label_4
_geom_torsion
N3 Fe1 N1 C25 14.29(10)
N2 Fe1 N1 C25 -177.71(11)
C1 Fe1 N1 C25 98.39(14)
C3 Fe1 N1 C25 -80.41(11)
N3 Fe1 N1 C21 -179.76(11)
N2 Fe1 N1 C21 -11.75(11)
C1 Fe1 N1 C21 -95.66(14)
C3 Fe1 N1 C21 85.54(11)
C25 N1 C21 C22 -4.1(2)
Fe1 N1 C21 C22 -169.73(11)
C25 N1 C21 C26 177.64(12)
Fe1 N1 C21 C26 11.98(16)
N1 C21 C22 C23 2.5(2)
C26 C21 C22 C23 -179.54(15)
C21 C22 C23 C24 -0.1(2)
C22 C23 C24 C25 -0.9(2)
C21 N1 C25 C24 3.1(2)
Fe1 N1 C25 C24 168.81(11)
C21 N1 C25 C28 -179.02(13)
Fe1 N1 C25 C28 -13.31(16)
C23 C24 C25 N1 -0.6(2)
C23 C24 C25 C28 -178.04(15)
C30 N2 C26 C21 170.34(12)
Fe1 N2 C26 C21 -5.19(15)
C30 N2 C26 C27 -6.8(2)
Fe1 N2 C26 C27 177.66(11)
N1 C21 C26 N2 -3.75(17)
C22 C21 C26 N2 178.16(14)
N1 C21 C26 C27 173.56(13)
C22 C21 C26 C27 -4.5(2)
C42 N3 C28 C25 -164.37(13)
Fe1 N3 C28 C25 8.57(16)
C42 N3 C28 C29 13.5(2)
Fe1 N3 C28 C29 -173.56(12)
N1 C25 C28 N3 2.39(18)
C24 C25 C28 N3 -179.98(14)
N1 C25 C28 C29 -175.57(14)
C24 C25 C28 C29 2.1(2)
C26 N2 C30 C35 94.44(16)
Fe1 N2 C30 C35 -90.66(15)
C26 N2 C30 C31 -84.82(16)
Fe1 N2 C30 C31 90.08(15)
C35 C30 C31 C32 -0.8(2)
N2 C30 C31 C32 178.43(13)
C35 C30 C31 C36 -178.40(13)
N2 C30 C31 C36 0.9(2)
C30 C31 C32 C33 0.1(2)
C36 C31 C32 C33 177.69(14)
C31 C32 C33 C34 0.5(2)
C32 C33 C34 C35 -0.4(2)
C33 C34 C35 C30 -0.4(2)
C33 C34 C35 C39 -178.55(14)
C31 C30 C35 C34 1.0(2)
N2 C30 C35 C34 -178.27(13)
C31 C30 C35 C39 179.12(13)
N2 C30 C35 C39 -0.1(2)
C32 C31 C36 C38 50.08(19)
C30 C31 C36 C38 -132.37(15)
C32 C31 C36 C37 -71.93(18)
C30 C31 C36 C37 105.62(16)
C34 C35 C39 C40 -44.34(19)
C30 C35 C39 C40 137.55(15)
C34 C35 C39 C41 78.97(18)
C30 C35 C39 C41 -99.15(17)
C28 N3 C42 C47 -91.04(17)
Fe1 N3 C42 C47 97.26(16)
C28 N3 C42 C43 86.47(17)
Fe1 N3 C42 C43 -85.24(16)
C47 C42 C43 C44 1.8(2)
N3 C42 C43 C44 -175.73(13)
C47 C42 C43 C48 180.00(14)
N3 C42 C43 C48 2.5(2)
C42 C43 C44 C45 0.7(2)
C48 C43 C44 C45 -177.55(15)
C43 C44 C45 C46 -2.2(3)
C44 C45 C46 C47 1.3(3)
C45 C46 C47 C42 1.2(2)
C45 C46 C47 C51 179.92(16)
C43 C42 C47 C46 -2.7(2)
N3 C42 C47 C46 174.75(14)
C43 C42 C47 C51 178.58(15)
N3 C42 C47 C51 -4.0(2)
C44 C43 C48 C50 76.55(19)
C42 C43 C48 C50 -101.63(17)
C44 C43 C48 C49 -46.5(2)
C42 C43 C48 C49 135.36(15)
C46 C47 C51 C53 -64.4(2)
C42 C47 C51 C53 114.27(17)
C46 C47 C51 C52 57.7(2)
C42 C47 C51 C52 -123.64(16)
C57 O1 C54 C55 -21.34(17)
Mg1 O1 C54 C55 159.87(11)
O1 C54 C55 C56 36.55(18)
C54 C55 C56 C57 -37.49(18)
C54 O1 C57 C56 -2.90(17)
Mg1 O1 C57 C56 175.93(11)
C55 C56 C57 O1 25.46(18)
C61 O2 C58 C59 17.00(18)
Mg1 O2 C58 C59 174.21(10)
O2 C58 C59 C60 -35.46(18)
C58 C59 C60 C61 40.04(18)
C58 O2 C61 C60 8.71(18)
Mg1 O2 C61 C60 -150.27(11)
C59 C60 C61 O2 -30.47(17)
C65 O3 C62 C63 4.34(19)
Mg1 O3 C62 C63 177.23(12)
O3 C62 C63 C64 -28.2(2)
C62 C63 C64 C65 40.2(2)
C62 O3 C65 C64 21.36(19)
Mg1 O3 C65 C64 -151.43(12)
C63 C64 C65 O3 -38.3(2)
C69 O4 C66 C67 37.1(5)
Mg1 O4 C66 C67 -161.02(16)
O4 C66 C67 C68 -41.9(3)
C66 C67 C68 C69 31.8(5)
C66 O4 C69 C68 -16.2(7)
Mg1 O4 C69 C68 -178.4(3)
C67 C68 C69 O4 -10.8(7)
C73 O5 C70 C71 -9.7(10)
Mg1 O5 C70 C71 -178.9(2)
O5 C70 C71 C72 33.8(11)
C70 C71 C72 C73 -44.7(17)
C70 O5 C73 C72 -18.6(18)
Mg1 O5 C73 C72 148.8(12)
C71 C72 C73 O5 39(2)
C69' O4' C66' C67' 25.4(12)
Mg1 O4' C66' C67' 178.0(4)
O4' C66' C67' C68' -7.1(9)
C66' C67' C68' C69' -12.7(14)
C66' O4' C69' C68' -33.2(17)
Mg1 O4' C69' C68' 175.7(8)
C67' C68' C69' O4' 27.5(18)
C73' O5' C70' C71' 45.7(10)
Mg1 O5' C70' C71' -135.1(3)
O5' C70' C71' C72' -41.7(12)
C70' C71' C72' C73' 22(2)
C70' O5' C73' C72' -31.3(19)
Mg1 O5' C73' C72' 149.5(14)
C71' C72' C73' O5' 5(2)
C77 O6 C74 C75 -2.9(2)
O6 C74 C75 C76 23.3(2)
C74 C75 C76 C77 -33.3(2)
C74 O6 C77 C76 -19.0(2)
C75 C76 C77 O6 33.1(2)
C81 O7 C78 C79 43.2(2)
O7 C78 C79 C80 -30.2(3)
C78 C79 C80 C81 7.0(3)
C78 O7 C81 C80 -38.5(3)
C79 C80 C81 O7 18.5(3)
C85 O8 C82 C83 25(3)
O8 C82 C83 C84 4(3)
C82 C83 C84 C85 -33(3)
C83 C84 C85 O8 46(2)
C82 O8 C85 C84 -44(2)
C85' O8' C82' C83' -58(2)
O8' C82' C83' C84' 26(3)
C82' C83' C84' C85' 18(3)
C83' C84' C85' O8' -53(3)
C82' O8' C85' C84' 65.8(17)
